data_7236908
loop_
_publ_author_name
'Mathivanan, Moorthy'
'Tharmalingam, Balamurugan'
'Lin, Chia-Her'
'Pandiyan, Baskaran Vijaya'
'Thiagarajan, Viruthachalam'
'Murugesapandian, Balasubramanian'

_publ_section_title
;
 ESIPT-active multi-color aggregation-induced emission features of
 triphenylamine--salicylaldehyde-based unsymmetrical azine family
;
_journal_issue 2
_journal_name_full CrystEngComm
_journal_page_first 213
_journal_page_last 228
_journal_paper_doi 10.1039/C9CE01490J
_journal_volume 22
_journal_year 2020
_chemical_formula_moiety 'C27 H23 N3 O2'
_chemical_formula_sum 'C27 H23 N3 O2'
_chemical_formula_weight 421.48
_space_group_crystal_system triclinic
_space_group_IT_number 2
_space_group_name_Hall '-P 1'
_space_group_name_H-M_alt 'P -1'
_atom_sites_solution_hydrogens geom
_audit_creation_method SHELXL-2014/7
_audit_update_record
;
2019-06-07 deposited with the CCDC.	2019-11-22 downloaded from the CCDC.
;
_cell_angle_alpha 101.215(2)
_cell_angle_beta 96.659(2)
_cell_angle_gamma 117.266(2)
_cell_formula_units_Z 2
_cell_length_a 9.0523(2)
_cell_length_b 9.4796(3)
_cell_length_c 15.3386(4)
_cell_measurement_reflns_used 5721
_cell_measurement_temperature 296(2)
_cell_measurement_theta_max 26.8219
_cell_measurement_theta_min 2.5127
_cell_volume 1115.46(6)
_computing_cell_refinement 'SAINT V8.35A (Bruker AXS Inc., 2015)'
_computing_data_reduction 'SAINT V8.35A (Bruker AXS Inc., 2015)'
_computing_structure_refinement 'SHELXL-2014/7 (Sheldrick, 2014)'
_computing_structure_solution 'XS, VERSION 2013/1'
_diffrn_ambient_temperature 296(2)
_diffrn_detector_area_resol_mean 8.3333
_diffrn_measured_fraction_theta_full 0.999
_diffrn_measured_fraction_theta_max 0.997
_diffrn_measurement_device_type 'Bruker APEX-II CCD'
_diffrn_measurement_method '\f and \w scans'
_diffrn_radiation_type MoK\a
_diffrn_radiation_wavelength 0.71073
_diffrn_reflns_av_R_equivalents 0.0367
_diffrn_reflns_av_unetI/netI 0.0480
_diffrn_reflns_Laue_measured_fraction_full 0.999
_diffrn_reflns_Laue_measured_fraction_max 0.997
_diffrn_reflns_limit_h_max 12
_diffrn_reflns_limit_h_min -12
_diffrn_reflns_limit_k_max 12
_diffrn_reflns_limit_k_min -12
_diffrn_reflns_limit_l_max 19
_diffrn_reflns_limit_l_min -20
_diffrn_reflns_number 20856
_diffrn_reflns_point_group_measured_fraction_full 0.999
_diffrn_reflns_point_group_measured_fraction_max 0.997
_diffrn_reflns_theta_full 25.242
_diffrn_reflns_theta_max 28.312
_diffrn_reflns_theta_min 2.513
_exptl_absorpt_coefficient_mu 0.080
_exptl_absorpt_correction_T_max 0.7457
_exptl_absorpt_correction_T_min 0.7015
_exptl_absorpt_correction_type multi-scan
_exptl_absorpt_process_details 'SADABS V2014/5 (Bruker AXS Inc.)'
_exptl_crystal_colour yellow
_exptl_crystal_density_diffrn 1.255
_exptl_crystal_density_meas ?
_exptl_crystal_density_method 'not measured'
_exptl_crystal_description lump
_exptl_crystal_F_000 444
_exptl_crystal_size_max 0.15
_exptl_crystal_size_mid 0.1
_exptl_crystal_size_min 0.1
_refine_diff_density_max 0.128
_refine_diff_density_min -0.174
_refine_diff_density_rms 0.033
_refine_ls_extinction_method none
_refine_ls_goodness_of_fit_ref 1.015
_refine_ls_hydrogen_treatment constr
_refine_ls_matrix_type full
_refine_ls_number_parameters 289
_refine_ls_number_reflns 5541
_refine_ls_number_restraints 0
_refine_ls_restrained_S_all 1.015
_refine_ls_R_factor_all 0.1179
_refine_ls_R_factor_gt 0.0490
_refine_ls_shift/su_max 0.001
_refine_ls_shift/su_mean 0.000
_refine_ls_structure_factor_coef Fsqd
_refine_ls_weighting_details 'w=1/[\s^2^(Fo^2^)+(0.0610P)^2^+0.0300P] where P=(Fo^2^+2Fc^2^)/3'
_refine_ls_weighting_scheme calc
_refine_ls_wR_factor_gt 0.1110
_refine_ls_wR_factor_ref 0.1356
_reflns_Friedel_coverage 0.000
_reflns_number_gt 2852
_reflns_number_total 5541
_reflns_threshold_expression 'I > 2\s(I)'
_cod_data_source_file c9ce01490j2.cif
_cod_data_source_block 84
_cod_depositor_comments
;
The following automatic conversions were performed:

data item '_exptl_crystal_density_meas' value 'not measured' was
changed to '?' -- the value is perceived as not measured.

Automatic conversion script
Id: cif_fix_values 6909 2019-04-08 15:41:33Z antanas 

 Adding full bibliography for 7236906--7236909.cif.

 Adding full bibliography for 7236906--7236909.cif.
;
_cod_database_code 7236908
_shelx_shelxl_version_number 2014/7
_shelx_space_group_comment
;
The symmetry employed for this shelxl refinement is uniquely defined
by the following loop, which should always be used as a source of
symmetry information in preference to the above space-group names.
They are only intended as comments.
;

loop_
_space_group_symop_operation_xyz
'x, y, z'
'-x, -y, -z'

loop_
_atom_site_label
_atom_site_type_symbol
_atom_site_fract_x
_atom_site_fract_y
_atom_site_fract_z
_atom_site_U_iso_or_equiv
_atom_site_adp_type
_atom_site_occupancy
_atom_site_site_symmetry_order
_atom_site_calc_flag
_atom_site_refinement_flags_posn
_atom_site_refinement_flags_adp
O1 O 1.17992(16) 1.53163(14) 0.95277(8) 0.0688(4) Uani 1 1 d . .
O2 O 1.05817(16) 1.25721(13) 0.82345(7) 0.0670(4) Uani 1 1 d . .
H2A H 1.0113 1.1742 0.7797 0.100 Uiso 1 1 calc R U
N1 N 0.58536(18) 0.27245(15) 0.27228(8) 0.0528(4) Uani 1 1 d . .
N2 N 0.76934(18) 0.92786(16) 0.58469(8) 0.0567(4) Uani 1 1 d . .
N3 N 0.85620(18) 1.06631(16) 0.66160(8) 0.0558(4) Uani 1 1 d . .
C1 C 0.6215(2) 0.14365(18) 0.27884(10) 0.0466(4) Uani 1 1 d . .
C2 C 0.6488(2) 0.0579(2) 0.20414(11) 0.0577(4) Uani 1 1 d . .
H2C H 0.6454 0.0859 0.1494 0.069 Uiso 1 1 calc R U
C3 C 0.6810(2) -0.0688(2) 0.21109(13) 0.0661(5) Uani 1 1 d . .
H3B H 0.6979 -0.1265 0.1605 0.079 Uiso 1 1 calc R U
C4 C 0.6884(2) -0.1109(2) 0.29138(13) 0.0662(5) Uani 1 1 d . .
H4A H 0.7113 -0.1958 0.2956 0.079 Uiso 1 1 calc R U
C5 C 0.6618(2) -0.0264(2) 0.36537(12) 0.0623(5) Uani 1 1 d . .
H5A H 0.6668 -0.0542 0.4201 0.075 Uiso 1 1 calc R U
C6 C 0.6276(2) 0.09944(18) 0.35944(10) 0.0531(4) Uani 1 1 d . .
H6A H 0.6086 0.1550 0.4100 0.064 Uiso 1 1 calc R U
C7 C 0.4747(2) 0.25556(19) 0.19262(10) 0.0470(4) Uani 1 1 d . .
C8 C 0.3286(2) 0.1070(2) 0.14920(12) 0.0656(5) Uani 1 1 d . .
H8A H 0.3007 0.0167 0.1725 0.079 Uiso 1 1 calc R U
C9 C 0.2236(3) 0.0924(3) 0.07109(14) 0.0878(7) Uani 1 1 d . .
H9A H 0.1264 -0.0088 0.0414 0.105 Uiso 1 1 calc R U
C10 C 0.2603(4) 0.2240(4) 0.03691(13) 0.0911(8) Uani 1 1 d . .
H10A H 0.1888 0.2137 -0.0155 0.109 Uiso 1 1 calc R U
C11 C 0.4042(3) 0.3715(3) 0.08098(15) 0.0801(6) Uani 1 1 d . .
H11A H 0.4290 0.4625 0.0587 0.096 Uiso 1 1 calc R U
C12 C 0.5131(2) 0.3882(2) 0.15769(11) 0.0597(5) Uani 1 1 d . .
H12A H 0.6122 0.4887 0.1858 0.072 Uiso 1 1 calc R U
C13 C 0.6497(2) 0.41401(18) 0.34725(10) 0.0457(4) Uani 1 1 d . .
C14 C 0.5487(2) 0.48452(18) 0.36935(10) 0.0485(4) Uani 1 1 d . .
H14A H 0.4378 0.4376 0.3346 0.058 Uiso 1 1 calc R U
C15 C 0.6115(2) 0.62265(18) 0.44201(10) 0.0477(4) Uani 1 1 d . .
H15A H 0.5423 0.6683 0.4554 0.057 Uiso 1 1 calc R U
C16 C 0.7761(2) 0.69584(18) 0.49590(10) 0.0482(4) Uani 1 1 d . .
C17 C 0.8754(2) 0.6243(2) 0.47353(11) 0.0607(5) Uani 1 1 d . .
H17A H 0.9856 0.6703 0.5089 0.073 Uiso 1 1 calc R U
C18 C 0.8146(2) 0.48675(19) 0.40018(11) 0.0592(5) Uani 1 1 d . .
H18A H 0.8847 0.4425 0.3861 0.071 Uiso 1 1 calc R U
C19 C 0.8448(2) 0.84344(19) 0.57242(10) 0.0543(4) Uani 1 1 d . .
H19A H 0.9466 0.8769 0.6134 0.065 Uiso 1 1 calc R U
C20 C 0.8092(2) 1.1738(2) 0.65961(11) 0.0562(4) Uani 1 1 d . .
H20A H 0.7250 1.1525 0.6100 0.067 Uiso 1 1 calc R U
C21 C 0.8814(2) 1.32764(19) 0.73132(11) 0.0533(4) Uani 1 1 d . .
C22 C 1.0019(2) 1.36299(19) 0.80955(10) 0.0495(4) Uani 1 1 d . .
C23 C 1.0689(2) 1.51297(19) 0.87782(11) 0.0538(4) Uani 1 1 d . .
C24 C 1.0168(2) 1.6245(2) 0.86596(13) 0.0687(5) Uani 1 1 d . .
H24A H 1.0621 1.7246 0.9108 0.082 Uiso 1 1 calc R U
C25 C 0.8981(3) 1.5904(2) 0.78839(15) 0.0827(6) Uani 1 1 d . .
H25A H 0.8641 1.6672 0.7813 0.099 Uiso 1 1 calc R U
C26 C 0.8303(2) 1.4430(2) 0.72185(13) 0.0749(6) Uani 1 1 d . .
H26A H 0.7496 1.4199 0.6700 0.090 Uiso 1 1 calc R U
C27 C 1.2638(3) 1.6877(2) 1.02086(12) 0.0802(6) Uani 1 1 d . .
H27A H 1.3382 1.6855 1.0699 0.120 Uiso 1 1 calc R U
H27B H 1.3296 1.7733 0.9943 0.120 Uiso 1 1 calc R U
H27C H 1.1798 1.7091 1.0441 0.120 Uiso 1 1 calc R U

loop_
_atom_site_aniso_label
_atom_site_aniso_U_11
_atom_site_aniso_U_22
_atom_site_aniso_U_33
_atom_site_aniso_U_23
_atom_site_aniso_U_13
_atom_site_aniso_U_12
O1 0.0757(9) 0.0541(8) 0.0534(7) -0.0103(6) -0.0028(7) 0.0272(7)
O2 0.0842(9) 0.0514(7) 0.0556(7) -0.0050(6) -0.0058(6) 0.0383(7)
N1 0.0680(9) 0.0400(8) 0.0457(8) -0.0011(6) -0.0075(7) 0.0326(7)
N2 0.0646(9) 0.0473(8) 0.0437(8) -0.0055(6) -0.0014(7) 0.0263(8)
N3 0.0628(9) 0.0464(8) 0.0455(8) -0.0051(6) 0.0025(7) 0.0259(8)
C1 0.0491(9) 0.0360(8) 0.0482(9) 0.0038(7) -0.0008(8) 0.0216(8)
C2 0.0747(12) 0.0535(10) 0.0493(9) 0.0084(8) 0.0123(9) 0.0380(10)
C3 0.0774(13) 0.0584(11) 0.0669(12) 0.0029(9) 0.0140(10) 0.0434(11)
C4 0.0747(13) 0.0478(11) 0.0791(13) 0.0101(10) 0.0027(11) 0.0393(10)
C5 0.0768(13) 0.0497(11) 0.0606(11) 0.0148(9) 0.0033(10) 0.0346(10)
C6 0.0642(11) 0.0469(10) 0.0464(9) 0.0056(8) 0.0073(8) 0.0302(9)
C7 0.0592(11) 0.0456(10) 0.0390(8) 0.0053(8) 0.0056(8) 0.0321(9)
C8 0.0686(12) 0.0549(12) 0.0624(11) 0.0019(9) -0.0076(10) 0.0326(11)
C9 0.0849(15) 0.0890(16) 0.0736(14) -0.0158(12) -0.0251(12) 0.0548(14)
C10 0.124(2) 0.142(2) 0.0427(11) 0.0117(14) 0.0043(13) 0.103(2)
C11 0.1167(19) 0.1108(19) 0.0633(13) 0.0471(13) 0.0392(14) 0.0839(17)
C12 0.0727(12) 0.0620(11) 0.0576(11) 0.0231(9) 0.0203(10) 0.0404(10)
C13 0.0525(10) 0.0354(8) 0.0437(9) 0.0043(7) -0.0008(8) 0.0228(8)
C14 0.0483(10) 0.0413(9) 0.0486(9) 0.0039(7) -0.0019(8) 0.0226(8)
C15 0.0512(10) 0.0430(9) 0.0470(9) 0.0055(7) 0.0037(8) 0.0263(8)
C16 0.0561(10) 0.0366(9) 0.0439(9) 0.0032(7) 0.0007(8) 0.0220(8)
C17 0.0516(10) 0.0488(10) 0.0665(11) -0.0033(9) -0.0115(9) 0.0258(9)
C18 0.0553(11) 0.0493(10) 0.0685(11) -0.0002(9) 0.0009(10) 0.0316(9)
C19 0.0564(10) 0.0441(10) 0.0487(10) 0.0016(8) -0.0034(8) 0.0216(9)
C20 0.0533(10) 0.0567(11) 0.0488(9) -0.0013(8) 0.0027(8) 0.0275(9)
C21 0.0518(10) 0.0498(10) 0.0525(10) 0.0003(8) 0.0087(9) 0.0268(9)
C22 0.0513(10) 0.0422(9) 0.0508(10) 0.0033(8) 0.0129(9) 0.0233(8)
C23 0.0505(10) 0.0478(10) 0.0501(10) -0.0030(8) 0.0096(9) 0.0207(9)
C24 0.0676(12) 0.0511(11) 0.0763(13) -0.0087(9) 0.0122(11) 0.0315(10)
C25 0.0871(15) 0.0688(14) 0.0944(15) -0.0027(12) 0.0020(13) 0.0545(13)
C26 0.0751(13) 0.0726(13) 0.0766(13) -0.0023(10) -0.0015(11) 0.0493(12)
C27 0.0869(15) 0.0567(12) 0.0588(11) -0.0138(9) 0.0019(11) 0.0196(11)

loop_
_atom_type_symbol
_atom_type_description
_atom_type_scat_dispersion_real
_atom_type_scat_dispersion_imag
_atom_type_scat_source
C C 0.0033 0.0016 'International Tables Vol C Tables 4.2.6.8 and 6.1.1.4'
H H 0.0000 0.0000 'International Tables Vol C Tables 4.2.6.8 and 6.1.1.4'
N N 0.0061 0.0033 'International Tables Vol C Tables 4.2.6.8 and 6.1.1.4'
O O 0.0106 0.0060 'International Tables Vol C Tables 4.2.6.8 and 6.1.1.4'

loop_
_geom_angle_atom_site_label_1
_geom_angle_atom_site_label_2
_geom_angle_atom_site_label_3
_geom_angle
C23 O1 C27 117.33(13)
C22 O2 H2A 109.5
C13 N1 C1 120.32(12)
C13 N1 C7 119.10(11)
C1 N1 C7 120.44(12)
C19 N2 N3 113.20(14)
C20 N3 N2 112.69(14)
C6 C1 C2 118.68(14)
C6 C1 N1 120.70(13)
C2 C1 N1 120.62(14)
C3 C2 C1 119.97(16)
C3 C2 H2C 120.0
C1 C2 H2C 120.0
C4 C3 C2 121.04(16)
C4 C3 H3B 119.5
C2 C3 H3B 119.5
C5 C4 C3 119.17(15)
C5 C4 H4A 120.4
C3 C4 H4A 120.4
C4 C5 C6 120.61(16)
C4 C5 H5A 119.7
C6 C5 H5A 119.7
C5 C6 C1 120.52(14)
C5 C6 H6A 119.7
C1 C6 H6A 119.7
C12 C7 C8 119.26(16)
C12 C7 N1 119.99(16)
C8 C7 N1 120.75(14)
C7 C8 C9 119.90(18)
C7 C8 H8A 120.0
C9 C8 H8A 120.0
C10 C9 C8 121.0(2)
C10 C9 H9A 119.5
C8 C9 H9A 119.5
C9 C10 C11 118.8(2)
C9 C10 H10A 120.6
C11 C10 H10A 120.6
C10 C11 C12 121.3(2)
C10 C11 H11A 119.3
C12 C11 H11A 119.3
C7 C12 C11 119.70(19)
C7 C12 H12A 120.1
C11 C12 H12A 120.1
C18 C13 C14 118.48(13)
C18 C13 N1 120.99(13)
C14 C13 N1 120.54(14)
C15 C14 C13 120.56(14)
C15 C14 H14A 119.7
C13 C14 H14A 119.7
C14 C15 C16 121.46(14)
C14 C15 H15A 119.3
C16 C15 H15A 119.3
C17 C16 C15 117.52(13)
C17 C16 C19 120.50(15)
C15 C16 C19 121.97(14)
C18 C17 C16 121.64(15)
C18 C17 H17A 119.2
C16 C17 H17A 119.2
C17 C18 C13 120.34(14)
C17 C18 H18A 119.8
C13 C18 H18A 119.8
N2 C19 C16 121.68(15)
N2 C19 H19A 119.2
C16 C19 H19A 119.2
N3 C20 C21 122.80(15)
N3 C20 H20A 118.6
C21 C20 H20A 118.6
C26 C21 C22 119.29(15)
C26 C21 C20 119.43(16)
C22 C21 C20 121.28(14)
O2 C22 C21 122.66(13)
O2 C22 C23 117.51(15)
C21 C22 C23 119.82(14)
O1 C23 C24 125.70(15)
O1 C23 C22 114.89(14)
C24 C23 C22 119.38(17)
C23 C24 C25 120.99(16)
C23 C24 H24A 119.5
C25 C24 H24A 119.5
C26 C25 C24 119.94(17)
C26 C25 H25A 120.0
C24 C25 H25A 120.0
C25 C26 C21 120.56(18)
C25 C26 H26A 119.7
C21 C26 H26A 119.7
O1 C27 H27A 109.5
O1 C27 H27B 109.5
H27A C27 H27B 109.5
O1 C27 H27C 109.5
H27A C27 H27C 109.5
H27B C27 H27C 109.5

loop_
_geom_bond_atom_site_label_1
_geom_bond_atom_site_label_2
_geom_bond_distance
O1 C23 1.3613(19)
O1 C27 1.4287(18)
O2 C22 1.3550(17)
O2 H2A 0.8200
N1 C13 1.4109(17)
N1 C1 1.4193(17)
N1 C7 1.4196(19)
N2 C19 1.2707(19)
N2 N3 1.4034(17)
N3 C20 1.2751(18)
C1 C6 1.383(2)
C1 C2 1.386(2)
C2 C3 1.379(2)
C2 H2C 0.9300
C3 C4 1.370(2)
C3 H3B 0.9300
C4 C5 1.369(2)
C4 H4A 0.9300
C5 C6 1.379(2)
C5 H5A 0.9300
C6 H6A 0.9300
C7 C12 1.376(2)
C7 C8 1.379(2)
C8 C9 1.381(3)
C8 H8A 0.9300
C9 C10 1.363(3)
C9 H9A 0.9300
C10 C11 1.367(3)
C10 H10A 0.9300
C11 C12 1.377(3)
C11 H11A 0.9300
C12 H12A 0.9300
C13 C18 1.386(2)
C13 C14 1.3932(19)
C14 C15 1.3723(19)
C14 H14A 0.9300
C15 C16 1.388(2)
C15 H15A 0.9300
C16 C17 1.388(2)
C16 C19 1.455(2)
C17 C18 1.377(2)
C17 H17A 0.9300
C18 H18A 0.9300
C19 H19A 0.9300
C20 C21 1.449(2)
C20 H20A 0.9300
C21 C26 1.393(2)
C21 C22 1.396(2)
C22 C23 1.403(2)
C23 C24 1.373(2)
C24 C25 1.382(3)
C24 H24A 0.9300
C25 C26 1.373(2)
C25 H25A 0.9300
C26 H26A 0.9300
C27 H27A 0.9600
C27 H27B 0.9600
C27 H27C 0.9600

loop_
_geom_hbond_atom_site_label_D
_geom_hbond_atom_site_label_H
_geom_hbond_atom_site_label_A
_geom_hbond_distance_DH
_geom_hbond_distance_HA
_geom_hbond_distance_DA
_geom_hbond_angle_DHA
O2 H2A N3 0.82 1.92 2.6360(16) 146.0

loop_
_geom_torsion_atom_site_label_1
_geom_torsion_atom_site_label_2
_geom_torsion_atom_site_label_3
_geom_torsion_atom_site_label_4
_geom_torsion
C19 N2 N3 C20 161.50(15)
C13 N1 C1 C6 37.3(2)
C7 N1 C1 C6 -138.40(15)
C13 N1 C1 C2 -143.70(16)
C7 N1 C1 C2 40.6(2)
C6 C1 C2 C3 0.1(3)
N1 C1 C2 C3 -178.91(15)
C1 C2 C3 C4 -0.7(3)
C2 C3 C4 C5 0.6(3)
C3 C4 C5 C6 0.1(3)
C4 C5 C6 C1 -0.7(3)
C2 C1 C6 C5 0.6(2)
N1 C1 C6 C5 179.61(15)
C13 N1 C7 C12 44.7(2)
C1 N1 C7 C12 -139.58(15)
C13 N1 C7 C8 -135.60(16)
C1 N1 C7 C8 40.2(2)
C12 C7 C8 C9 0.6(2)
N1 C7 C8 C9 -179.17(15)
C7 C8 C9 C10 -1.3(3)
C8 C9 C10 C11 0.4(3)
C9 C10 C11 C12 1.2(3)
C8 C7 C12 C11 1.0(2)
N1 C7 C12 C11 -179.26(13)
C10 C11 C12 C7 -1.9(3)
C1 N1 C13 C18 40.8(2)
C7 N1 C13 C18 -143.47(15)
C1 N1 C13 C14 -139.65(15)
C7 N1 C13 C14 36.1(2)
C18 C13 C14 C15 -0.1(2)
N1 C13 C14 C15 -179.70(13)
C13 C14 C15 C16 -0.4(2)
C14 C15 C16 C17 0.1(2)
C14 C15 C16 C19 179.24(13)
C15 C16 C17 C18 0.6(2)
C19 C16 C17 C18 -178.52(15)
C16 C17 C18 C13 -1.1(3)
C14 C13 C18 C17 0.8(2)
N1 C13 C18 C17 -179.58(14)
N3 N2 C19 C16 -179.46(13)
C17 C16 C19 N2 167.42(15)
C15 C16 C19 N2 -11.7(2)
N2 N3 C20 C21 -179.68(14)
N3 C20 C21 C26 176.45(17)
N3 C20 C21 C22 -3.2(3)
C26 C21 C22 O2 -179.80(15)
C20 C21 C22 O2 -0.2(2)
C26 C21 C22 C23 0.5(2)
C20 C21 C22 C23 -179.82(14)
C27 O1 C23 C24 -7.1(2)
C27 O1 C23 C22 174.57(14)
O2 C22 C23 O1 -2.3(2)
C21 C22 C23 O1 177.35(13)
O2 C22 C23 C24 179.24(15)
C21 C22 C23 C24 -1.1(2)
O1 C23 C24 C25 -177.47(17)
C22 C23 C24 C25 0.8(3)
C23 C24 C25 C26 0.1(3)
C24 C25 C26 C21 -0.6(3)
C22 C21 C26 C25 0.3(3)
C20 C21 C26 C25 -179.33(17)
